data_7034075
loop_
_publ_author_name
'Bacon, Catherine E.'
'Mansour, Liz'
'Hayward, John J.'
'Rawson, Jeremy M.'

_publ_section_title
;
 Intramolecular N-coordination in ketiminoboranes.
;
_journal_issue 12
_journal_name_full 'Dalton transactions (Cambridge, England : 2003)'
_journal_page_first 5284
_journal_page_last 5287
_journal_paper_doi 10.1039/c5dt00196j
_journal_volume 44
_journal_year 2015
_chemical_formula_moiety 'C12 H9 B2 F5 N2'
_chemical_formula_sum 'C12 H9 B2 F5 N2'
_chemical_formula_weight 297.83
_chemical_name_systematic
; 
 ? 
;
_space_group_IT_number 61
_symmetry_cell_setting orthorhombic
_symmetry_space_group_name_Hall '-P 2ac 2ab'
_symmetry_space_group_name_H-M 'P b c a'
_atom_sites_solution_hydrogens geom
_atom_sites_solution_primary direct
_atom_sites_solution_secondary difmap
_audit_creation_method SHELXL-97
_audit_update_record
;
2015-01-13 deposited with the CCDC.
2015-02-16 downloaded from the CCDC.
;
_cell_angle_alpha 90.00
_cell_angle_beta 90.00
_cell_angle_gamma 90.00
_cell_formula_units_Z 8
_cell_length_a 9.934(3)
_cell_length_b 12.290(4)
_cell_length_c 21.001(7)
_cell_measurement_reflns_used 6665
_cell_measurement_temperature 173(2)
_cell_measurement_theta_max 27.82
_cell_measurement_theta_min 2.55
_cell_volume 2564.0(14)
_computing_cell_refinement 'Bruker SAINT, v6.45a'
_computing_data_collection 'Bruker SMART'
_computing_data_reduction 'Bruker SHELXTL XPREP'
_computing_molecular_graphics 'Mercury v2.3'
_computing_publication_material 'Bruker SHELXTL XCIF'
_computing_structure_refinement 'SHELXL-97 (Sheldrick, 1997)'
_computing_structure_solution 'SHELXS-97 (Sheldrick, 1997)'
_diffrn_ambient_temperature 173(2)
_diffrn_measured_fraction_theta_full 0.968
_diffrn_measured_fraction_theta_max 0.968
_diffrn_measurement_device_type 'CCD area detector'
_diffrn_measurement_method 'phi and omega scans'
_diffrn_radiation_monochromator graphite
_diffrn_radiation_source 'fine-focus sealed tube'
_diffrn_radiation_type MoK\a
_diffrn_radiation_wavelength 0.71073
_diffrn_reflns_av_R_equivalents 0.0524
_diffrn_reflns_av_sigmaI/netI 0.0307
_diffrn_reflns_limit_h_max 13
_diffrn_reflns_limit_h_min -12
_diffrn_reflns_limit_k_max 16
_diffrn_reflns_limit_k_min -16
_diffrn_reflns_limit_l_max 27
_diffrn_reflns_limit_l_min -27
_diffrn_reflns_number 25423
_diffrn_reflns_theta_full 27.88
_diffrn_reflns_theta_max 27.88
_diffrn_reflns_theta_min 1.94
_exptl_absorpt_coefficient_mu 0.142
_exptl_absorpt_correction_T_max 0.9791
_exptl_absorpt_correction_T_min 0.9655
_exptl_absorpt_correction_type empirical
_exptl_absorpt_process_details sadabs
_exptl_crystal_colour yellow
_exptl_crystal_density_diffrn 1.543
_exptl_crystal_density_method 'not measured'
_exptl_crystal_description block
_exptl_crystal_F_000 1200
_exptl_crystal_size_max 0.25
_exptl_crystal_size_mid 0.18
_exptl_crystal_size_min 0.15
_refine_diff_density_max 0.488
_refine_diff_density_min -0.201
_refine_diff_density_rms 0.069
_refine_ls_extinction_method none
_refine_ls_goodness_of_fit_ref 1.061
_refine_ls_hydrogen_treatment constr
_refine_ls_matrix_type full
_refine_ls_number_parameters 197
_refine_ls_number_reflns 2957
_refine_ls_number_restraints 0
_refine_ls_restrained_S_all 1.061
_refine_ls_R_factor_all 0.0566
_refine_ls_R_factor_gt 0.0482
_refine_ls_shift/su_max 0.000
_refine_ls_shift/su_mean 0.000
_refine_ls_structure_factor_coef Fsqd
_refine_ls_weighting_details 'calc w=1/[\s^2^(Fo^2^)+(0.0792P)^2^+0.9442P] where P=(Fo^2^+2Fc^2^)/3'
_refine_ls_weighting_scheme calc
_refine_ls_wR_factor_gt 0.1307
_refine_ls_wR_factor_ref 0.1389
_reflns_number_gt 2480
_reflns_number_total 2957
_reflns_threshold_expression >2sigma(I)
_cod_data_source_file c5dt00196j2.cif
_cod_data_source_block cmpnd_4b
_cod_depositor_comments
;
The following automatic conversions were performed:

'_symmetry_cell_setting' value 'Orthorhombic' changed to
'orthorhombic' according to
/usr/data/users/saulius/crontab/automatic-downloads/rss-feeds/RSC/lib/dictionaries/cif_core.dic
dictionary named 'cif_core.dic' version 2.4.2 from 2011-04-26.

Automatic conversion script
Id: cif_fix_values 3008 2015-01-20 13:52:24Z robertas 

 Adding full bibliography for 7034074--7034076.cif.
;
_cod_original_sg_symbol_H-M Pbca
_cod_database_code 7034075

loop_
_symmetry_equiv_pos_as_xyz
'x, y, z'
'-x+1/2, -y, z+1/2'
'-x, y+1/2, -z+1/2'
'x+1/2, -y+1/2, -z'
'-x, -y, -z'
'x-1/2, y, -z-1/2'
'x, -y-1/2, z-1/2'
'-x-1/2, y-1/2, z'

loop_
_atom_site_label
_atom_site_type_symbol
_atom_site_fract_x
_atom_site_fract_y
_atom_site_fract_z
_atom_site_U_iso_or_equiv
_atom_site_adp_type
_atom_site_occupancy
_atom_site_symmetry_multiplicity
_atom_site_calc_flag
_atom_site_refinement_flags
B1 B 0.95396(18) 0.15281(15) 0.94754(8) 0.0272(4) Uani 1 1 d .
B2 B 1.18440(18) 0.06977(16) 0.89253(9) 0.0321(4) Uani 1 1 d .
C10 C 0.93851(14) 0.00635(11) 0.87435(7) 0.0229(3) Uani 1 1 d .
F11 F 0.96545(11) 0.25734(8) 0.92610(5) 0.0373(3) Uani 1 1 d .
N11 N 0.80210(13) 0.11309(11) 0.93741(6) 0.0267(3) Uani 1 1 d .
C11 C 0.79824(15) 0.03043(12) 0.89518(7) 0.0260(3) Uani 1 1 d .
F12 F 0.99393(9) 0.14145(8) 1.00933(4) 0.0346(3) Uani 1 1 d .
N12 N 1.02461(12) 0.06848(10) 0.90209(6) 0.0243(3) Uani 1 1 d .
C12 C 0.67957(17) -0.01955(14) 0.87902(9) 0.0351(4) Uani 1 1 d .
H12 H 0.6790 -0.0794 0.8504 0.036(5) Uiso 1 1 calc R
C13 C 0.56138(17) 0.02071(16) 0.90614(10) 0.0414(4) Uani 1 1 d .
H13 H 0.4772 -0.0114 0.8957 0.055(7) Uiso 1 1 calc R
C14 C 0.56677(18) 0.10685(16) 0.94795(9) 0.0401(4) Uani 1 1 d .
H14 H 0.4862 0.1354 0.9657 0.060(7) Uiso 1 1 calc R
C15 C 0.68972(17) 0.15171(14) 0.96409(9) 0.0337(4) Uani 1 1 d .
H15 H 0.6943 0.2096 0.9940 0.035(5) Uiso 1 1 calc R
F21 F 1.23895(11) -0.01485(12) 0.92687(7) 0.0604(4) Uani 1 1 d .
C21 C 0.96406(15) -0.07917(12) 0.82653(7) 0.0248(3) Uani 1 1 d .
F22 F 1.22888(11) 0.16831(10) 0.91557(6) 0.0507(3) Uani 1 1 d .
C22 C 0.89359(17) -0.07564(14) 0.76899(8) 0.0326(4) Uani 1 1 d .
H22 H 0.8316 -0.0184 0.7610 0.039 Uiso 1 1 calc R
F23 F 1.21234(11) 0.05950(9) 0.82913(5) 0.0451(3) Uani 1 1 d .
C23 C 0.91400(18) -0.15533(15) 0.72380(8) 0.0385(4) Uani 1 1 d .
H23 H 0.8679 -0.1521 0.6842 0.046 Uiso 1 1 calc R
C24 C 1.0015(2) -0.23963(16) 0.73631(9) 0.0433(4) Uani 1 1 d .
H24 H 1.0145 -0.2951 0.7054 0.056(6) Uiso 1 1 calc R
C25 C 1.0705(2) -0.24417(15) 0.79341(9) 0.0428(4) Uani 1 1 d .
H25 H 1.1301 -0.3029 0.8016 0.056(6) Uiso 1 1 calc R
C26 C 1.05316(17) -0.16350(14) 0.83867(8) 0.0322(4) Uani 1 1 d .
H26 H 1.1017 -0.1659 0.8776 0.038(5) Uiso 1 1 calc R

loop_
_atom_site_aniso_label
_atom_site_aniso_U_11
_atom_site_aniso_U_22
_atom_site_aniso_U_33
_atom_site_aniso_U_23
_atom_site_aniso_U_13
_atom_site_aniso_U_12
B1 0.0247(8) 0.0295(8) 0.0273(8) -0.0033(6) 0.0019(6) -0.0017(6)
B2 0.0199(8) 0.0390(10) 0.0375(10) 0.0001(8) 0.0030(7) -0.0025(7)
C10 0.0215(7) 0.0243(7) 0.0231(7) 0.0020(5) 0.0000(5) 0.0018(5)
F11 0.0431(6) 0.0272(5) 0.0417(6) -0.0020(4) 0.0027(4) -0.0037(4)
N11 0.0242(6) 0.0280(7) 0.0277(6) -0.0025(5) 0.0008(5) 0.0018(5)
C11 0.0232(7) 0.0265(7) 0.0283(7) -0.0019(6) 0.0009(5) 0.0019(6)
F12 0.0346(5) 0.0445(6) 0.0245(5) -0.0050(4) -0.0010(4) -0.0052(4)
N12 0.0232(6) 0.0272(6) 0.0226(6) 0.0005(5) 0.0001(5) -0.0001(5)
C12 0.0257(8) 0.0367(8) 0.0429(9) -0.0103(7) 0.0007(7) -0.0006(6)
C13 0.0221(8) 0.0483(10) 0.0538(11) -0.0109(9) 0.0014(7) -0.0009(7)
C14 0.0250(8) 0.0469(10) 0.0483(10) -0.0086(8) 0.0048(7) 0.0083(7)
C15 0.0307(8) 0.0350(8) 0.0354(9) -0.0077(7) 0.0043(6) 0.0062(7)
F21 0.0238(6) 0.0730(9) 0.0844(9) 0.0316(7) -0.0081(6) 0.0021(5)
C21 0.0230(7) 0.0271(7) 0.0244(7) -0.0025(5) 0.0014(5) 0.0004(5)
F22 0.0316(6) 0.0610(7) 0.0595(7) -0.0239(6) 0.0094(5) -0.0178(5)
C22 0.0314(8) 0.0358(8) 0.0306(8) -0.0001(6) -0.0042(6) 0.0049(6)
F23 0.0361(6) 0.0532(7) 0.0460(6) -0.0111(5) 0.0171(5) -0.0092(5)
C23 0.0385(9) 0.0494(10) 0.0275(8) -0.0070(7) -0.0045(7) 0.0003(8)
C24 0.0500(11) 0.0429(10) 0.0369(10) -0.0164(8) 0.0029(8) 0.0047(8)
C25 0.0448(10) 0.0397(10) 0.0439(10) -0.0085(8) -0.0016(8) 0.0166(8)
C26 0.0312(8) 0.0367(9) 0.0289(8) -0.0031(6) -0.0035(6) 0.0081(7)

loop_
_atom_type_symbol
_atom_type_description
_atom_type_scat_dispersion_real
_atom_type_scat_dispersion_imag
_atom_type_scat_source
C C 0.0033 0.0016 'International Tables Vol C Tables 4.2.6.8 and 6.1.1.4'
H H 0.0000 0.0000 'International Tables Vol C Tables 4.2.6.8 and 6.1.1.4'
B B 0.0013 0.0007 'International Tables Vol C Tables 4.2.6.8 and 6.1.1.4'
N N 0.0061 0.0033 'International Tables Vol C Tables 4.2.6.8 and 6.1.1.4'
F F 0.0171 0.0103 'International Tables Vol C Tables 4.2.6.8 and 6.1.1.4'

loop_
_geom_angle_atom_site_label_1
_geom_angle_atom_site_label_2
_geom_angle_atom_site_label_3
_geom_angle
F12 B1 F11 112.67(14)
F12 B1 N12 112.31(14)
F11 B1 N12 112.46(13)
F12 B1 N11 111.70(13)
F11 B1 N11 108.78(14)
N12 B1 N11 97.98(12)
F23 B2 F21 111.16(15)
F23 B2 F22 111.01(15)
F21 B2 F22 110.73(16)
F23 B2 N12 108.85(14)
F21 B2 N12 108.50(14)
F22 B2 N12 106.44(14)
N12 C10 C21 128.08(14)
N12 C10 C11 111.78(13)
C21 C10 C11 120.14(13)
C15 N11 C11 121.30(14)
C15 N11 B1 128.58(13)
C11 N11 B1 110.12(12)
N11 C11 C12 121.61(14)
N11 C11 C10 108.42(12)
C12 C11 C10 129.93(14)
C10 N12 B1 111.66(13)
C10 N12 B2 127.50(13)
B1 N12 B2 120.79(12)
C11 C12 C13 117.59(16)
C11 C12 H12 121.2
C13 C12 H12 121.2
C14 C13 C12 120.02(16)
C14 C13 H13 120.0
C12 C13 H13 120.0
C13 C14 C15 119.84(16)
C13 C14 H14 120.1
C15 C14 H14 120.1
N11 C15 C14 119.58(16)
N11 C15 H15 120.2
C14 C15 H15 120.2
C26 C21 C22 120.13(14)
C26 C21 C10 121.14(14)
C22 C21 C10 118.70(14)
C23 C22 C21 119.97(15)
C23 C22 H22 120.0
C21 C22 H22 120.0
C24 C23 C22 119.72(16)
C24 C23 H23 120.1
C22 C23 H23 120.1
C23 C24 C25 120.58(16)
C23 C24 H24 119.7
C25 C24 H24 119.7
C24 C25 C26 120.33(16)
C24 C25 H25 119.8
C26 C25 H25 119.8
C25 C26 C21 119.25(16)
C25 C26 H26 120.4
C21 C26 H26 120.4

loop_
_geom_bond_atom_site_label_1
_geom_bond_atom_site_label_2
_geom_bond_distance
B1 F12 1.364(2)
B1 F11 1.366(2)
B1 N12 1.574(2)
B1 N11 1.600(2)
B2 F23 1.366(2)
B2 F21 1.377(2)
B2 F22 1.377(2)
B2 N12 1.600(2)
C10 N12 1.2861(19)
C10 C21 1.476(2)
C10 C11 1.490(2)
N11 C15 1.336(2)
N11 C11 1.349(2)
C11 C12 1.372(2)
C12 C13 1.396(2)
C12 H12 0.9500
C13 C14 1.377(3)
C13 H13 0.9500
C14 C15 1.382(3)
C14 H14 0.9500
C15 H15 0.9500
C21 C26 1.387(2)
C21 C22 1.397(2)
C22 C23 1.379(2)
C22 H22 0.9500
C23 C24 1.377(3)
C23 H23 0.9500
C24 C25 1.383(3)
C24 H24 0.9500
C25 C26 1.384(2)
C25 H25 0.9500
C26 H26 0.9500
